data_2015272
loop_
_publ_author_name
'Kenny Stahl'
'Jens E.T. Andersen'
'Stephan Christgau'

_publ_section_title
;
 Strontium diibuprofenate dihydrate, strontium malonate sesquihydrate,
 strontium diascorbate dihydrate and strontium 2-oxidobenzoate hydrate
 at 120K
;
_journal_coeditor_code SK1898
_journal_issue 4
_journal_name_full 'Acta Crystallographica Section C'
_journal_page_first m144
_journal_page_last m149
_journal_paper_doi 10.1107/S0108270106005464
_journal_volume 62
_journal_year 2006
_chemical_formula_iupac '[Sr (C7 H4 O3) (H2 O)]'
_chemical_formula_moiety 'Sr 2+, C7 H4 O3 2-, H2 O'
_chemical_formula_sum 'C7 H6 O4 Sr'
_chemical_formula_weight 241.74
_chemical_name_common 'Strontium 2-oxidobenzoate hydrate'
_chemical_name_systematic
;
Poly[aqua-\m-2-oxidobenzoato-strontium(II)]
;
_space_group_IT_number 14
_symmetry_cell_setting monoclinic
_symmetry_space_group_name_Hall '-P 2yn'
_symmetry_space_group_name_H-M 'P 1 21/n 1'
_atom_sites_solution_hydrogens difmap
_atom_sites_solution_primary direct
_atom_sites_solution_secondary difmap
_audit_creation_method SHELXL-97
_cell_angle_alpha 90.00
_cell_angle_beta 109.755(2)
_cell_angle_gamma 90.00
_cell_formula_units_Z 4
_cell_length_a 5.0993(4)
_cell_length_b 22.808(2)
_cell_length_c 6.9811(6)
_cell_measurement_reflns_used 4077
_cell_measurement_temperature 120(2)
_cell_measurement_theta_max 30.40
_cell_measurement_theta_min 3.23
_cell_volume 764.15(11)
_computing_cell_refinement 'SAINT-Plus (Bruker, 1999)'
_computing_data_collection 'SMART (Bruker, 1999)'
_computing_data_reduction 'SAINT-Plus and SADABS (Sheldrick, 2002)'
_computing_molecular_graphics 'ORTEP-3 (Farrugia, 1997) and ATOMS (Dowty, 2000)'
_computing_publication_material SHELXL97
_computing_structure_refinement 'SHELXL97 (Sheldrick, 1997)'
_computing_structure_solution 'SHELXS97 (Sheldrick, 1997)'
_diffrn_ambient_temperature 120(2)
_diffrn_measured_fraction_theta_full 0.998
_diffrn_measured_fraction_theta_max 0.934
_diffrn_measurement_device_type 'Bruker SMART APEX diffractometer'
_diffrn_measurement_method '\w scan, frame data integration'
_diffrn_radiation_monochromator graphite
_diffrn_radiation_source 'fine-focus sealed tube'
_diffrn_radiation_type MoK\a
_diffrn_radiation_wavelength 0.71073
_diffrn_reflns_av_R_equivalents 0.0398
_diffrn_reflns_av_sigmaI/netI 0.0359
_diffrn_reflns_limit_h_max 7
_diffrn_reflns_limit_h_min -7
_diffrn_reflns_limit_k_max 32
_diffrn_reflns_limit_k_min -32
_diffrn_reflns_limit_l_max 10
_diffrn_reflns_limit_l_min -9
_diffrn_reflns_number 10002
_diffrn_reflns_theta_full 29.50
_diffrn_reflns_theta_max 30.85
_diffrn_reflns_theta_min 3.23
_diffrn_standards_decay_% 0
_diffrn_standards_interval_count 0
_diffrn_standards_interval_time 0
_diffrn_standards_number 0
_exptl_absorpt_coefficient_mu 7.022
_exptl_absorpt_correction_T_max 0.8723
_exptl_absorpt_correction_T_min 0.4398
_exptl_absorpt_correction_type multi-scan
_exptl_absorpt_process_details
;
(SADABS; Sheldrick, 2002)
;
_exptl_crystal_colour colorless
_exptl_crystal_density_diffrn 2.101
_exptl_crystal_density_method 'not measured'
_exptl_crystal_description irregular
_exptl_crystal_F_000 472
_exptl_crystal_size_max 0.14
_exptl_crystal_size_mid 0.10
_exptl_crystal_size_min 0.02
_refine_diff_density_max 1.871
_refine_diff_density_min -1.003
_refine_ls_extinction_method none
_refine_ls_goodness_of_fit_ref 1.077
_refine_ls_hydrogen_treatment mixed
_refine_ls_matrix_type full
_refine_ls_number_parameters 115
_refine_ls_number_reflns 2251
_refine_ls_number_restraints 2
_refine_ls_restrained_S_all 1.076
_refine_ls_R_factor_all 0.0475
_refine_ls_R_factor_gt 0.0376
_refine_ls_shift/su_max 0.000
_refine_ls_shift/su_mean 0.000
_refine_ls_structure_factor_coef Fsqd
_refine_ls_weighting_details 'calc w=1/[\s^2^(Fo^2^)+(0.0573P)^2^+0.1094P] where P=(Fo^2^+2Fc^2^)/3'
_refine_ls_weighting_scheme calc
_refine_ls_wR_factor_gt 0.0878
_refine_ls_wR_factor_ref 0.0920
_reflns_number_gt 1917
_reflns_number_total 2251
_reflns_threshold_expression I>2\s(I)
_cod_data_source_file sk1898.cif
_cod_data_source_block IV
_cod_original_sg_symbol_H-M 'P 21/n'
_cod_database_code 2015272
_cod_database_fobs_code 2015272

loop_
_symmetry_equiv_pos_as_xyz
'x, y, z'
'-x+1/2, y+1/2, -z+1/2'
'-x, -y, -z'
'x-1/2, -y-1/2, z-1/2'

loop_
_atom_site_type_symbol
_atom_site_label
_atom_site_fract_x
_atom_site_fract_y
_atom_site_fract_z
_atom_site_U_iso_or_equiv
_atom_site_adp_type
_atom_site_calc_flag
_atom_site_refinement_flags
_atom_site_occupancy
Sr Sr1 0.21082(5) 0.023582(11) 0.79827(4) 0.00859(10) Uani d . 1
O O1 0.1711(4) 0.04870(9) 0.4455(3) 0.0124(4) Uani d . 1
O O2 0.2722(4) 0.01515(9) 0.1812(3) 0.0116(4) Uani d . 1
O O3 0.6267(4) 0.07957(8) 0.0468(3) 0.0110(4) Uani d . 1
C C1 0.4460(6) 0.11029(12) 0.3122(4) 0.0101(5) Uani d . 1
C C2 0.6007(6) 0.11929(12) 0.1780(4) 0.0103(5) Uani d . 1
C C3 0.7369(6) 0.17410(13) 0.1914(5) 0.0156(6) Uani d . 1
H H3 0.8377 0.1814 0.1050 0.019 Uiso calc R 1
C C4 0.7254(7) 0.21696(14) 0.3274(5) 0.0192(7) Uani d . 1
H H4 0.8188 0.2522 0.3320 0.023 Uiso calc R 1
C C5 0.5744(7) 0.20779(13) 0.4587(5) 0.0162(6) Uani d . 1
H H5 0.5679 0.2365 0.5517 0.019 Uiso calc R 1
C C6 0.4350(6) 0.15527(13) 0.4476(5) 0.0134(6) Uani d . 1
H H6 0.3304 0.1494 0.5323 0.016 Uiso calc R 1
C C7 0.2914(6) 0.05545(13) 0.3132(4) 0.0107(5) Uani d . 1
O O4 -0.0506(5) 0.11408(9) 0.8271(4) 0.0169(4) Uani d D 1
H H4A -0.148(7) 0.1349(16) 0.734(5) 0.025 Uiso d D 1
H H4B -0.164(7) 0.1041(17) 0.881(6) 0.025 Uiso d D 1

loop_
_atom_site_aniso_label
_atom_site_aniso_U_11
_atom_site_aniso_U_22
_atom_site_aniso_U_33
_atom_site_aniso_U_12
_atom_site_aniso_U_13
_atom_site_aniso_U_23
Sr1 0.00914(15) 0.01337(15) 0.00278(14) -0.00060(9) 0.00138(10) 0.00005(8)
O1 0.0150(10) 0.0183(10) 0.0049(9) -0.0021(8) 0.0048(8) 0.0000(8)
O2 0.0127(10) 0.0143(10) 0.0070(10) -0.0019(7) 0.0024(8) -0.0025(7)
O3 0.0114(10) 0.0141(9) 0.0080(10) -0.0013(7) 0.0040(8) -0.0015(7)
C1 0.0100(12) 0.0135(12) 0.0061(12) -0.0003(10) 0.0017(10) -0.0003(10)
C2 0.0106(12) 0.0131(12) 0.0063(12) 0.0009(10) 0.0017(10) 0.0007(10)
C3 0.0159(14) 0.0154(14) 0.0189(16) -0.0031(11) 0.0102(13) -0.0013(11)
C4 0.0229(16) 0.0149(14) 0.0189(16) -0.0032(11) 0.0059(14) -0.0023(12)
C5 0.0177(15) 0.0154(14) 0.0142(15) 0.0030(11) 0.0039(12) -0.0029(11)
C6 0.0140(13) 0.0177(14) 0.0093(13) 0.0011(10) 0.0049(11) -0.0022(10)
C7 0.0091(12) 0.0162(13) 0.0055(13) 0.0015(10) 0.0007(10) 0.0033(9)
O4 0.0174(11) 0.0196(11) 0.0153(11) 0.0018(9) 0.0077(9) 0.0041(9)

loop_
_atom_type_symbol
_atom_type_description
_atom_type_scat_dispersion_real
_atom_type_scat_dispersion_imag
_atom_type_scat_source
C C 0.0033 0.0016 'International Tables Vol C Tables 4.2.6.8 and 6.1.1.4'
H H 0.0000 0.0000 'International Tables Vol C Tables 4.2.6.8 and 6.1.1.4'
O O 0.0106 0.0060 'International Tables Vol C Tables 4.2.6.8 and 6.1.1.4'
Sr Sr -1.5307 3.2498 'International Tables Vol C Tables 4.2.6.8 and 6.1.1.4'

loop_
_geom_angle_atom_site_label_1
_geom_angle_atom_site_label_2
_geom_angle_atom_site_label_3
_geom_angle
_geom_angle_publ_flag
C6 C1 C2 119.4(3) no
C6 C1 C7 118.0(2) no
C2 C1 C7 122.5(2) no
O3 C2 C3 119.1(2) no
O3 C2 C1 124.1(2) no
C3 C2 C1 116.7(3) no
C4 C3 C2 122.5(3) no
C4 C3 H3 118.8 no
C2 C3 H3 118.8 no
C3 C4 C5 120.5(3) no
C3 C4 H4 119.8 no
C5 C4 H4 119.8 no
C6 C5 C4 118.7(3) no
C6 C5 H5 120.7 no
C4 C5 H5 120.7 no
C5 C6 C1 122.2(3) no
C5 C6 H6 118.9 no
C1 C6 H6 118.9 no
O1 C7 O2 119.6(3) no
O1 C7 C1 119.4(3) no
O2 C7 C1 120.9(2) no
H4A O4 H4B 101(4) no

loop_
_geom_bond_atom_site_label_1
_geom_bond_atom_site_label_2
_geom_bond_site_symmetry_2
_geom_bond_distance
_geom_bond_publ_flag
Sr1 O1 . 2.469(2) yes
Sr1 O4 . 2.502(2) yes
Sr1 O3 1_556 2.579(2) yes
Sr1 O2 1_556 2.591(2) yes
Sr1 O3 3_656 2.605(2) yes
Sr1 O2 3_556 2.666(2) yes
Sr1 O1 3_556 2.677(2) yes
Sr1 O2 3_656 2.738(2) yes
O1 C7 . 1.279(3) no
O2 C7 . 1.282(3) no
O3 C2 . 1.326(3) no
C1 C6 . 1.409(4) no
C1 C2 . 1.429(4) no
C1 C7 . 1.480(4) no
C2 C3 . 1.418(4) no
C3 C4 . 1.378(4) no
C3 H3 . 0.9300 no
C4 C5 . 1.398(4) no
C4 H4 . 0.9300 no
C5 C6 . 1.382(4) no
C5 H5 . 0.9300 no
C6 H6 . 0.9300 no
O4 H4A . 0.821(19) no
O4 H4B . 0.823(18) no

loop_
_geom_hbond_atom_site_label_D
_geom_hbond_atom_site_label_H
_geom_hbond_atom_site_label_A
_geom_hbond_site_symmetry_A
_geom_hbond_distance_DH
_geom_hbond_distance_HA
_geom_hbond_distance_DA
_geom_hbond_angle_DHA
_geom_hbond_publ_flag
O4 H4B O3 1_456 0.823(18) 1.90(2) 2.718(3) 170(4) yes
